data_1518461
loop_
_publ_author_name
'Liu, Ze-Shui'
'Li, Wen-Ke'
'Kang, Tai-Ran'
'He, Long'
'Liu, Quan-Zhong'

_publ_section_title
;
 Palladium-catalyzed asymmetric cycloadditions of vinylcyclopropanes and
 in situ formed unsaturated imines: construction of structurally and
 optically enriched spiroindolenines.
;
_journal_issue 1
_journal_name_full 'Organic letters'
_journal_page_first 150
_journal_page_last 153
_journal_paper_doi 10.1021/ol503383x
_journal_volume 17
_journal_year 2015
_chemical_absolute_configuration ad
_chemical_formula_sum 'C24 H21 Cl2 N O4'
_chemical_formula_weight 458.32
_chemical_name_systematic
;
 ?
;
_space_group_crystal_system monoclinic
_space_group_IT_number 5
_space_group_name_Hall 'C 2y'
_space_group_name_H-M_alt 'C 1 2 1'
_symmetry_space_group_name_Hall 'C 2y'
_symmetry_space_group_name_H-M 'C 1 2 1'
_atom_sites_solution_hydrogens mixed
_audit_creation_method SHELXL-2013
_cell_angle_alpha 90
_cell_angle_beta 118.967(4)
_cell_angle_gamma 90
_cell_formula_units_Z 8
_cell_length_a 21.3083(15)
_cell_length_b 16.6395(6)
_cell_length_c 17.8923(7)
_cell_measurement_reflns_used 4820
_cell_measurement_temperature 291(2)
_cell_measurement_theta_max 29.1323
_cell_measurement_theta_min 3.0292
_cell_volume 5550.3(5)
_computing_cell_refinement 'CrysAlisPro (Agilent Technologies)'
_computing_data_collection 'CrysAlisPro (Agilent Technologies)'
_computing_data_reduction 'CrysAlisPro (Agilent Technologies)'
_computing_molecular_graphics 'Ortep-3 (L. J. Farrugia, 2001)'
_computing_publication_material SHELXL-2013
_computing_structure_refinement 'SHELXL-2013 (Sheldrick, 2013)'
_computing_structure_solution 'SHELXS-97 (Sheldrick, 1997)'
_diffrn_ambient_temperature 291(2)
_diffrn_detector_area_resol_mean 15.9149
_diffrn_measured_fraction_theta_full 0.997
_diffrn_measured_fraction_theta_max 0.871
_diffrn_measurement_device_type 'Gemini S Ultra, Agilent Technologies'
_diffrn_measurement_method '\w scans'
_diffrn_radiation_type MoK\a
_diffrn_radiation_wavelength 0.71073
_diffrn_reflns_av_R_equivalents 0.0239
_diffrn_reflns_av_unetI/netI 0.0420
_diffrn_reflns_Laue_measured_fraction_full 0.997
_diffrn_reflns_Laue_measured_fraction_max 0.871
_diffrn_reflns_limit_h_max 27
_diffrn_reflns_limit_h_min -27
_diffrn_reflns_limit_k_max 22
_diffrn_reflns_limit_k_min -17
_diffrn_reflns_limit_l_max 22
_diffrn_reflns_limit_l_min -23
_diffrn_reflns_number 22123
_diffrn_reflns_point_group_measured_fraction_full 0.880
_diffrn_reflns_point_group_measured_fraction_max 0.728
_diffrn_reflns_theta_full 25.242
_diffrn_reflns_theta_max 29.229
_diffrn_reflns_theta_min 3.037
_diffrn_source 'Enhance (Mo) X-ray Source'
_exptl_absorpt_coefficient_mu 0.259
_exptl_absorpt_correction_T_max 1.00000
_exptl_absorpt_correction_T_min 0.98579
_exptl_absorpt_correction_type multi-scan
_exptl_absorpt_process_details
;
CrysAlisPro, Agilent Technologies,
Version 1.171.36.21 (release 14-08-2012 CrysAlis171 .NET)
(compiled Sep 14 2012,17:21:16)
Empirical absorption correction using spherical harmonics,
 implemented in SCALE3 ABSPACK scaling algorithm.
;
_exptl_crystal_density_diffrn 1.097
_exptl_crystal_description block
_exptl_crystal_F_000 1904
_exptl_crystal_size_max 0.370
_exptl_crystal_size_mid 0.320
_exptl_crystal_size_min 0.300
_platon_squeeze_details
;
;
_refine_diff_density_max 0.191
_refine_diff_density_min -0.179
_refine_diff_density_rms 0.048
_refine_ls_abs_structure_details
;
 Flack x determined using 2386 quotients [(I+)-(I-)]/[(I+)+(I-)]
 (Parsons and Flack (2004), Acta Cryst. A60, s61).
;
_refine_ls_abs_structure_Flack 0.005(21)
_refine_ls_extinction_method none
_refine_ls_goodness_of_fit_ref 1.043
_refine_ls_hydrogen_treatment constr
_refine_ls_matrix_type full
_refine_ls_number_parameters 563
_refine_ls_number_reflns 10997
_refine_ls_number_restraints 1
_refine_ls_restrained_S_all 1.043
_refine_ls_R_factor_all 0.0845
_refine_ls_R_factor_gt 0.0540
_refine_ls_shift/su_max 0.000
_refine_ls_shift/su_mean 0.000
_refine_ls_structure_factor_coef Fsqd
_refine_ls_weighting_details 'w=1/[\s^2^(Fo^2^)+(0.0744P)^2^] where P=(Fo^2^+2Fc^2^)/3'
_refine_ls_weighting_scheme calc
_refine_ls_wR_factor_gt 0.1342
_refine_ls_wR_factor_ref 0.1464
_reflns_Friedel_coverage 0.620
_reflns_Friedel_fraction_full 0.754
_reflns_Friedel_fraction_max 0.576
_reflns_number_gt 7187
_reflns_number_total 10997
_reflns_threshold_expression 'I > 2\s(I)'
_cod_data_source_file ol503383x_si_005.cif
_cod_data_source_block shelxl
_cod_depositor_comments 'Adding full bibliography for 1518458--1518461.cif.'
_cod_database_code 1518461
_shelx_space_group_comment
;
The symmetry employed for this shelxl refinement is uniquely defined
by the following loop, which should always be used as a source of
symmetry information in preference to the above space-group names.
They are only intended as comments.
;
_shelx_estimated_absorpt_t_min 0.910
_shelx_estimated_absorpt_t_max 0.926
_shelxl_version_number 2013-4

loop_
_space_group_symop_operation_xyz
'x, y, z'
'-x, y, -z'
'x+1/2, y+1/2, z'
'-x+1/2, y+1/2, -z'

loop_
_atom_site_label
_atom_site_type_symbol
_atom_site_fract_x
_atom_site_fract_y
_atom_site_fract_z
_atom_site_U_iso_or_equiv
_atom_site_adp_type
_atom_site_occupancy
_atom_site_site_symmetry_order
_atom_site_calc_flag
_atom_site_refinement_flags_posn
_atom_site_refinement_flags_adp
Cl1 Cl 0.64698(8) 0.64648(8) 0.55394(9) 0.0871(4) Uani 1 1 d . .
Cl2 Cl 1.09268(8) 0.59999(12) 0.78835(10) 0.1139(6) Uani 1 1 d . .
O1 O 0.7719(2) 0.5597(2) 0.4157(2) 0.0901(11) Uani 1 1 d . .
O2 O 0.8757(2) 0.52649(19) 0.4211(2) 0.0809(10) Uani 1 1 d . .
O3 O 0.89559(17) 0.3288(2) 0.43189(17) 0.0662(8) Uani 1 1 d . .
O4 O 0.81225(16) 0.38343(19) 0.31088(16) 0.0661(8) Uani 1 1 d . .
H4 H 0.8345 0.3602 0.2905 0.099 Uiso 1 1 d R U
N1 N 0.7909(2) 0.3375(2) 0.68319(19) 0.0607(9) Uani 1 1 d . .
C10 C 0.8087(2) 0.4216(2) 0.4361(2) 0.0494(9) Uani 1 1 d . .
C9 C 0.8460(2) 0.3994(2) 0.5346(2) 0.0471(9) Uani 1 1 d . .
H9 H 0.8701 0.3482 0.5382 0.057 Uiso 1 1 calc R U
C11 C 0.7305(2) 0.3954(3) 0.4005(2) 0.0555(10) Uani 1 1 d . .
H11A H 0.7002 0.4414 0.3935 0.067 Uiso 1 1 calc R U
H11B H 0.7133 0.3694 0.3454 0.067 Uiso 1 1 calc R U
C16 C 0.8452(2) 0.3727(2) 0.3942(2) 0.0504(9) Uani 1 1 d . .
C12 C 0.7298(2) 0.3368(3) 0.4655(2) 0.0538(10) Uani 1 1 d . .
H12 H 0.7507 0.2861 0.4604 0.065 Uiso 1 1 calc R U
C7 C 0.7829(2) 0.3755(2) 0.5521(2) 0.0482(9) Uani 1 1 d . .
C5 C 0.7483(2) 0.4394(2) 0.5813(2) 0.0508(9) Uani 1 1 d . .
C8 C 0.8077(2) 0.3162(2) 0.6259(2) 0.0533(10) Uani 1 1 d . .
C6 C 0.7139(2) 0.5108(3) 0.5475(2) 0.0573(10) Uani 1 1 d . .
H6 H 0.7076 0.5293 0.4953 0.069 Uiso 1 1 calc R U
C1 C 0.6889(3) 0.5545(3) 0.5940(3) 0.0637(11) Uani 1 1 d . .
C19 C 0.9056(2) 0.4533(2) 0.5974(2) 0.0510(9) Uani 1 1 d . .
C4 C 0.7558(2) 0.4126(3) 0.6590(2) 0.0574(10) Uani 1 1 d . .
C21 C 0.9517(3) 0.5708(3) 0.6851(3) 0.0779(14) Uani 1 1 d . .
H21 H 0.9436 0.6191 0.7051 0.093 Uiso 1 1 calc R U
C3 C 0.7303(3) 0.4570(3) 0.7045(3) 0.0731(14) Uani 1 1 d . .
H3 H 0.7363 0.4389 0.7567 0.088 Uiso 1 1 calc R U
C24 C 0.9746(2) 0.4291(3) 0.6243(3) 0.0620(11) Uani 1 1 d . .
H24 H 0.9829 0.3812 0.6037 0.074 Uiso 1 1 calc R U
C14 C 0.6569(3) 0.3195(4) 0.4524(3) 0.0740(13) Uani 1 1 d . .
H14 H 0.6295 0.3631 0.4524 0.089 Uiso 1 1 calc R U
C23 C 1.0331(3) 0.4752(3) 0.6826(3) 0.0755(13) Uani 1 1 d . .
H23 H 1.0799 0.4585 0.7003 0.091 Uiso 1 1 calc R U
C22 C 1.0199(3) 0.5447(3) 0.7124(3) 0.0717(13) Uani 1 1 d . .
C17 C 0.8149(3) 0.5102(3) 0.4223(2) 0.0621(11) Uani 1 1 d . .
C13 C 0.8462(3) 0.2407(3) 0.6329(3) 0.0734(13) Uani 1 1 d . .
H13A H 0.8504 0.2104 0.6808 0.110 Uiso 1 1 calc R U
H13B H 0.8931 0.2527 0.6409 0.110 Uiso 1 1 calc R U
H13C H 0.8200 0.2099 0.5816 0.110 Uiso 1 1 calc R U
C20 C 0.8951(3) 0.5254(3) 0.6278(3) 0.0716(12) Uani 1 1 d . .
H20 H 0.8485 0.5436 0.6091 0.086 Uiso 1 1 calc R U
C2 C 0.6967(3) 0.5271(3) 0.6710(3) 0.0785(14) Uani 1 1 d . .
H2 H 0.6785 0.5572 0.7000 0.094 Uiso 1 1 calc R U
C18 C 0.8893(5) 0.6103(4) 0.4114(6) 0.131(3) Uani 1 1 d . .
H18A H 0.8477 0.6332 0.3640 0.196 Uiso 1 1 calc R U
H18B H 0.9295 0.6141 0.4013 0.196 Uiso 1 1 calc R U
H18C H 0.8998 0.6392 0.4626 0.196 Uiso 1 1 calc R U
C15 C 0.6287(4) 0.2505(5) 0.4414(5) 0.125(2) Uani 1 1 d . .
H15A H 0.6542 0.2053 0.4411 0.150 Uiso 1 1 calc R U
H15B H 0.5825 0.2451 0.4337 0.150 Uiso 1 1 calc R U
Cl4 Cl 0.12125(10) 0.49515(11) 0.06960(11) 0.1153(6) Uani 1 1 d . .
Cl3 Cl 0.55862(9) 0.52985(10) 0.28008(11) 0.1112(5) Uani 1 1 d . .
O7 O 0.4048(2) 0.5900(3) -0.0282(3) 0.1057(13) Uani 1 1 d . .
O8 O 0.2927(2) 0.6047(3) -0.1291(2) 0.0954(11) Uani 1 1 d . .
O5 O 0.25773(19) 0.8102(3) -0.14034(19) 0.0900(11) Uani 1 1 d . .
O6 O 0.33251(19) 0.7511(2) -0.17689(17) 0.0789(10) Uani 1 1 d . .
H6A H 0.3064 0.7717 -0.2235 0.118 Uiso 1 1 d R U
N2 N 0.36307(19) 0.7981(2) 0.22334(19) 0.0574(8) Uani 1 1 d . .
C30 C 0.4631(2) 0.6432(3) 0.1852(3) 0.0601(10) Uani 1 1 d . .
H30 H 0.4698 0.6260 0.1401 0.072 Uiso 1 1 calc R U
C25 C 0.4981(2) 0.6067(3) 0.2643(3) 0.0677(11) Uani 1 1 d . .
C32 C 0.3438(2) 0.8173(3) 0.1461(2) 0.0537(10) Uani 1 1 d . .
C34 C 0.3473(2) 0.7156(3) -0.0426(2) 0.0544(10) Uani 1 1 d . .
C29 C 0.4180(2) 0.7059(3) 0.1756(2) 0.0518(9) Uani 1 1 d . .
C40 C 0.3054(3) 0.7634(3) -0.1257(2) 0.0610(11) Uani 1 1 d . .
C31 C 0.3739(2) 0.7634(2) 0.1029(2) 0.0512(9) Uani 1 1 d . .
C28 C 0.4089(2) 0.7306(3) 0.2443(2) 0.0547(10) Uani 1 1 d . .
C33 C 0.3130(2) 0.7289(3) 0.0173(2) 0.0523(10) Uani 1 1 d . .
H33 H 0.2804 0.7745 -0.0087 0.063 Uiso 1 1 calc R U
C43 C 0.2663(2) 0.6645(3) 0.0256(2) 0.0528(10) Uani 1 1 d . .
C27 C 0.4440(3) 0.6934(3) 0.3229(3) 0.0654(12) Uani 1 1 d . .
H27 H 0.4376 0.7106 0.3682 0.078 Uiso 1 1 calc R U
C36 C 0.4203(2) 0.8110(3) 0.0723(2) 0.0603(11) Uani 1 1 d . .
H36 H 0.3933 0.8589 0.0416 0.072 Uiso 1 1 calc R U
C38 C 0.4919(3) 0.8375(4) 0.1394(3) 0.0753(14) Uani 1 1 d . .
H38 H 0.5236 0.7974 0.1724 0.090 Uiso 1 1 calc R U
C46 C 0.1774(3) 0.5589(4) 0.0505(3) 0.0776(15) Uani 1 1 d . .
C35 C 0.4219(2) 0.7530(3) 0.0070(2) 0.0633(11) Uani 1 1 d . .
H35A H 0.4576 0.7115 0.0358 0.076 Uiso 1 1 calc R U
H35B H 0.4339 0.7816 -0.0316 0.076 Uiso 1 1 calc R U
C45 C 0.2451(3) 0.5366(3) 0.0729(3) 0.0723(12) Uani 1 1 d . .
H45 H 0.2618 0.4861 0.0965 0.087 Uiso 1 1 calc R U
C41 C 0.3506(3) 0.6294(3) -0.0656(3) 0.0711(14) Uani 1 1 d . .
C44 C 0.2898(2) 0.5897(3) 0.0606(3) 0.0656(12) Uani 1 1 d . .
H44 H 0.3365 0.5742 0.0763 0.079 Uiso 1 1 calc R U
C47 C 0.1513(3) 0.6323(4) 0.0135(3) 0.0853(16) Uani 1 1 d . .
H47 H 0.1042 0.6469 -0.0028 0.102 Uiso 1 1 calc R U
C26 C 0.4886(3) 0.6304(3) 0.3324(3) 0.0725(13) Uani 1 1 d . .
H26 H 0.5124 0.6035 0.3844 0.087 Uiso 1 1 calc R U
C37 C 0.2966(3) 0.8882(3) 0.1039(3) 0.0820(14) Uani 1 1 d . .
H37A H 0.3227 0.9368 0.1287 0.123 Uiso 1 1 calc R U
H37B H 0.2552 0.8858 0.1119 0.123 Uiso 1 1 calc R U
H37C H 0.2815 0.8875 0.0439 0.123 Uiso 1 1 calc R U
C48 C 0.1957(3) 0.6843(3) 0.0007(3) 0.0722(12) Uani 1 1 d . .
H48 H 0.1779 0.7337 -0.0253 0.087 Uiso 1 1 calc R U
C39 C 0.5147(4) 0.9095(5) 0.1567(4) 0.107(2) Uani 1 1 d . .
H39A H 0.4851 0.9519 0.1257 0.129 Uiso 1 1 calc R U
H39B H 0.5609 0.9196 0.2005 0.129 Uiso 1 1 calc R U
C42 C 0.2966(6) 0.5302(5) -0.1672(6) 0.157(4) Uani 1 1 d . .
H42A H 0.3278 0.5364 -0.1914 0.236 Uiso 1 1 calc R U
H42B H 0.2495 0.5155 -0.2112 0.236 Uiso 1 1 calc R U
H42C H 0.3150 0.4890 -0.1243 0.236 Uiso 1 1 calc R U

loop_
_atom_site_aniso_label
_atom_site_aniso_U_11
_atom_site_aniso_U_22
_atom_site_aniso_U_33
_atom_site_aniso_U_23
_atom_site_aniso_U_13
_atom_site_aniso_U_12
Cl1 0.1169(11) 0.0807(8) 0.0897(8) 0.0215(7) 0.0704(8) 0.0429(8)
Cl2 0.0889(9) 0.1349(14) 0.0936(10) -0.0425(10) 0.0249(8) -0.0269(10)
O1 0.131(3) 0.062(2) 0.101(3) 0.0254(19) 0.075(3) 0.032(2)
O2 0.115(3) 0.061(2) 0.100(2) -0.0092(17) 0.078(2) -0.0157(19)
O3 0.081(2) 0.080(2) 0.0500(15) -0.0009(15) 0.0413(15) 0.0175(18)
O4 0.090(2) 0.0793(19) 0.0413(14) -0.0012(14) 0.0414(15) 0.0125(18)
N1 0.082(2) 0.071(2) 0.0426(17) 0.0123(16) 0.0401(17) 0.017(2)
C10 0.061(2) 0.062(2) 0.0317(17) 0.0024(16) 0.0273(17) 0.005(2)
C9 0.062(2) 0.051(2) 0.0375(17) 0.0014(16) 0.0319(18) 0.0115(19)
C11 0.062(2) 0.070(3) 0.0346(18) 0.0055(18) 0.0233(18) 0.012(2)
C16 0.068(3) 0.051(2) 0.045(2) -0.0012(18) 0.039(2) -0.001(2)
C12 0.060(2) 0.064(3) 0.048(2) -0.0007(19) 0.0342(19) 0.001(2)
C7 0.061(2) 0.058(2) 0.0345(17) 0.0043(16) 0.0305(17) 0.008(2)
C5 0.060(2) 0.062(3) 0.0390(18) 0.0046(18) 0.0309(18) 0.011(2)
C8 0.064(2) 0.059(3) 0.0425(19) 0.0061(18) 0.0305(19) 0.006(2)
C6 0.067(2) 0.072(3) 0.044(2) 0.0086(19) 0.0357(19) 0.016(2)
C1 0.074(3) 0.066(3) 0.062(3) 0.006(2) 0.041(2) 0.018(2)
C19 0.056(2) 0.064(3) 0.0355(18) -0.0015(17) 0.0237(17) 0.003(2)
C4 0.069(2) 0.073(3) 0.0384(19) 0.0075(18) 0.0323(19) 0.016(2)
C21 0.082(3) 0.079(3) 0.068(3) -0.023(3) 0.033(3) 0.003(3)
C3 0.108(4) 0.080(3) 0.057(2) 0.014(2) 0.060(3) 0.027(3)
C24 0.065(3) 0.068(3) 0.054(2) -0.006(2) 0.030(2) 0.007(2)
C14 0.080(3) 0.086(4) 0.064(3) -0.010(3) 0.042(3) -0.010(3)
C23 0.061(3) 0.097(4) 0.066(3) -0.005(3) 0.029(2) 0.010(3)
C22 0.072(3) 0.089(4) 0.053(2) -0.010(2) 0.029(2) -0.010(3)
C17 0.095(3) 0.056(3) 0.045(2) 0.0040(19) 0.041(2) 0.009(3)
C13 0.103(4) 0.070(3) 0.062(3) 0.017(2) 0.052(3) 0.025(3)
C20 0.067(3) 0.074(3) 0.068(3) -0.015(2) 0.029(2) 0.010(3)
C2 0.111(4) 0.086(3) 0.067(3) 0.004(3) 0.065(3) 0.027(3)
C18 0.213(8) 0.064(4) 0.186(7) -0.013(4) 0.152(7) -0.027(5)
C15 0.131(6) 0.117(6) 0.157(7) -0.010(5) 0.093(5) -0.022(5)
Cl4 0.1259(12) 0.1192(12) 0.1273(13) -0.0348(11) 0.0823(11) -0.0595(11)
Cl3 0.1018(10) 0.1048(11) 0.1041(11) 0.0171(9) 0.0319(9) 0.0373(10)
O7 0.100(3) 0.093(3) 0.120(3) -0.012(3) 0.050(3) 0.026(3)
O8 0.102(3) 0.099(3) 0.074(2) -0.025(2) 0.034(2) -0.012(2)
O5 0.094(2) 0.134(3) 0.0547(18) 0.034(2) 0.0463(18) 0.043(3)
O6 0.108(2) 0.104(2) 0.0468(15) 0.0250(16) 0.0550(17) 0.033(2)
N2 0.073(2) 0.068(2) 0.0428(17) -0.0037(16) 0.0367(16) -0.004(2)
C30 0.063(3) 0.069(3) 0.048(2) 0.002(2) 0.027(2) 0.006(2)
C25 0.063(3) 0.067(3) 0.060(3) 0.004(2) 0.019(2) -0.004(2)
C32 0.063(2) 0.063(3) 0.0416(19) -0.0024(18) 0.0304(19) -0.001(2)
C34 0.064(3) 0.070(3) 0.0375(18) 0.0035(18) 0.0318(19) 0.006(2)
C29 0.055(2) 0.067(3) 0.0368(18) -0.0015(18) 0.0254(17) -0.008(2)
C40 0.074(3) 0.076(3) 0.040(2) 0.005(2) 0.033(2) 0.007(3)
C31 0.062(2) 0.063(3) 0.0377(18) 0.0017(17) 0.0315(18) -0.001(2)
C28 0.061(2) 0.066(3) 0.0411(19) -0.0056(18) 0.0280(19) -0.017(2)
C33 0.057(2) 0.074(3) 0.0354(18) 0.0051(18) 0.0293(17) 0.006(2)
C43 0.055(2) 0.072(3) 0.0320(17) -0.0026(18) 0.0222(18) 0.000(2)
C27 0.082(3) 0.078(3) 0.043(2) 0.008(2) 0.035(2) -0.009(3)
C36 0.070(3) 0.076(3) 0.044(2) 0.003(2) 0.035(2) -0.008(2)
C38 0.088(3) 0.093(4) 0.050(2) -0.001(3) 0.037(2) -0.018(3)
C46 0.082(4) 0.098(4) 0.065(3) -0.023(3) 0.045(3) -0.030(3)
C35 0.062(3) 0.094(3) 0.043(2) 0.005(2) 0.034(2) 0.001(2)
C45 0.084(3) 0.075(3) 0.055(2) -0.005(2) 0.031(2) -0.016(3)
C41 0.098(4) 0.080(4) 0.055(3) 0.004(2) 0.053(3) 0.012(3)
C44 0.064(3) 0.083(3) 0.051(2) 0.002(2) 0.029(2) -0.002(3)
C47 0.061(3) 0.118(5) 0.082(3) -0.022(4) 0.038(3) -0.013(3)
C26 0.078(3) 0.077(3) 0.051(2) 0.018(2) 0.023(2) -0.005(3)
C37 0.106(4) 0.080(3) 0.064(3) 0.003(3) 0.044(3) 0.021(3)
C48 0.067(3) 0.086(3) 0.065(3) 0.002(2) 0.033(2) 0.002(3)
C39 0.115(5) 0.123(6) 0.075(4) -0.019(4) 0.039(3) -0.033(4)
C42 0.247(10) 0.112(6) 0.161(7) -0.052(5) 0.137(8) -0.071(7)

loop_
_atom_type_symbol
_atom_type_description
_atom_type_scat_dispersion_real
_atom_type_scat_dispersion_imag
_atom_type_scat_source
C C 0.0033 0.0016 'International Tables Vol C Tables 4.2.6.8 and 6.1.1.4'
H H 0.0000 0.0000 'International Tables Vol C Tables 4.2.6.8 and 6.1.1.4'
Cl Cl 0.1484 0.1585 'International Tables Vol C Tables 4.2.6.8 and 6.1.1.4'
N N 0.0061 0.0033 'International Tables Vol C Tables 4.2.6.8 and 6.1.1.4'
O O 0.0106 0.0060 'International Tables Vol C Tables 4.2.6.8 and 6.1.1.4'

loop_
_geom_angle_atom_site_label_1
_geom_angle_atom_site_label_2
_geom_angle_atom_site_label_3
_geom_angle
C17 O2 C18 116.7(4)
C16 O4 H4 109.5
C8 N1 C4 108.1(3)
C17 C10 C11 112.0(4)
C17 C10 C16 109.2(3)
C11 C10 C16 110.5(3)
C17 C10 C9 111.9(3)
C11 C10 C9 104.8(3)
C16 C10 C9 108.5(3)
C19 C9 C7 119.5(3)
C19 C9 C10 118.3(3)
C7 C9 C10 105.3(3)
C19 C9 H9 103.9
C7 C9 H9 103.9
C10 C9 H9 103.9
C12 C11 C10 106.0(3)
C12 C11 H11A 110.5
C10 C11 H11A 110.5
C12 C11 H11B 110.5
C10 C11 H11B 110.5
H11A C11 H11B 108.7
O3 C16 O4 124.0(3)
O3 C16 C10 124.8(3)
O4 C16 C10 111.1(4)
C14 C12 C11 113.7(4)
C14 C12 C7 116.2(3)
C11 C12 C7 103.0(3)
C14 C12 H12 107.9
C11 C12 H12 107.9
C7 C12 H12 107.9
C8 C7 C5 100.2(3)
C8 C7 C12 112.1(3)
C5 C7 C12 113.1(3)
C8 C7 C9 111.5(3)
C5 C7 C9 119.7(3)
C12 C7 C9 100.8(2)
C6 C5 C4 119.7(3)
C6 C5 C7 134.1(3)
C4 C5 C7 106.2(3)
N1 C8 C13 121.6(3)
N1 C8 C7 113.5(3)
C13 C8 C7 124.9(3)
C5 C6 C1 117.8(4)
C5 C6 H6 121.1
C1 C6 H6 121.1
C2 C1 C6 121.8(4)
C2 C1 Cl1 119.3(3)
C6 C1 Cl1 118.9(3)
C24 C19 C20 118.0(4)
C24 C19 C9 117.3(3)
C20 C19 C9 124.7(4)
C3 C4 C5 121.7(4)
C3 C4 N1 126.3(3)
C5 C4 N1 112.1(3)
C22 C21 C20 119.6(4)
C22 C21 H21 120.2
C20 C21 H21 120.2
C2 C3 C4 118.4(4)
C2 C3 H3 120.8
C4 C3 H3 120.8
C19 C24 C23 121.2(4)
C19 C24 H24 119.4
C23 C24 H24 119.4
C15 C14 C12 125.6(6)
C15 C14 H14 117.2
C12 C14 H14 117.2
C22 C23 C24 118.5(4)
C22 C23 H23 120.7
C24 C23 H23 120.7
C21 C22 C23 121.3(5)
C21 C22 Cl2 120.2(4)
C23 C22 Cl2 118.5(4)
O1 C17 O2 124.2(4)
O1 C17 C10 124.4(4)
O2 C17 C10 111.4(4)
C8 C13 H13A 109.5
C8 C13 H13B 109.5
H13A C13 H13B 109.5
C8 C13 H13C 109.5
H13A C13 H13C 109.5
H13B C13 H13C 109.5
C21 C20 C19 121.4(4)
C21 C20 H20 119.3
C19 C20 H20 119.3
C3 C2 C1 120.6(4)
C3 C2 H2 119.7
C1 C2 H2 119.7
O2 C18 H18A 109.5
O2 C18 H18B 109.5
H18A C18 H18B 109.5
O2 C18 H18C 109.5
H18A C18 H18C 109.5
H18B C18 H18C 109.5
C14 C15 H15A 120.0
C14 C15 H15B 120.0
H15A C15 H15B 120.0
C41 O8 C42 116.6(6)
C40 O6 H6A 109.5
C32 N2 C28 107.7(3)
C29 C30 C25 117.5(4)
C29 C30 H30 121.3
C25 C30 H30 121.3
C30 C25 C26 122.7(4)
C30 C25 Cl3 118.7(4)
C26 C25 Cl3 118.6(4)
N2 C32 C37 121.9(4)
N2 C32 C31 114.3(4)
C37 C32 C31 123.8(3)
C41 C34 C35 111.9(4)
C41 C34 C40 108.2(3)
C35 C34 C40 107.7(3)
C41 C34 C33 114.8(3)
C35 C34 C33 104.0(3)
C40 C34 C33 110.0(3)
C30 C29 C28 120.1(4)
C30 C29 C31 133.7(3)
C28 C29 C31 106.1(3)
O5 C40 O6 124.0(4)
O5 C40 C34 125.4(3)
O6 C40 C34 110.4(4)
C32 C31 C29 100.1(3)
C32 C31 C36 112.0(3)
C29 C31 C36 112.8(3)
C32 C31 C33 111.3(3)
C29 C31 C33 119.0(3)
C36 C31 C33 102.1(3)
C27 C28 C29 121.9(4)
C27 C28 N2 126.3(4)
C29 C28 N2 111.8(3)
C43 C33 C31 115.8(3)
C43 C33 C34 120.5(3)
C31 C33 C34 106.3(3)
C43 C33 H33 104.1
C31 C33 H33 104.1
C34 C33 H33 104.1
C44 C43 C48 117.4(4)
C44 C43 C33 124.9(4)
C48 C43 C33 117.5(4)
C26 C27 C28 118.2(4)
C26 C27 H27 120.9
C28 C27 H27 120.9
C38 C36 C35 114.4(4)
C38 C36 C31 116.5(3)
C35 C36 C31 101.5(3)
C38 C36 H36 108.0
C35 C36 H36 108.0
C31 C36 H36 108.0
C39 C38 C36 126.8(6)
C39 C38 H38 116.6
C36 C38 H38 116.6
C45 C46 C47 120.9(5)
C45 C46 Cl4 120.5(5)
C47 C46 Cl4 118.6(4)
C36 C35 C34 107.4(3)
C36 C35 H35A 110.2
C34 C35 H35A 110.2
C36 C35 H35B 110.2
C34 C35 H35B 110.2
H35A C35 H35B 108.5
C46 C45 C44 119.6(5)
C46 C45 H45 120.2
C44 C45 H45 120.2
O7 C41 O8 124.8(5)
O7 C41 C34 121.7(5)
O8 C41 C34 113.4(5)
C43 C44 C45 121.3(4)
C43 C44 H44 119.3
C45 C44 H44 119.3
C46 C47 C48 119.2(5)
C46 C47 H47 120.4
C48 C47 H47 120.4
C27 C26 C25 119.8(4)
C27 C26 H26 120.1
C25 C26 H26 120.1
C32 C37 H37A 109.5
C32 C37 H37B 109.5
H37A C37 H37B 109.5
C32 C37 H37C 109.5
H37A C37 H37C 109.5
H37B C37 H37C 109.5
C47 C48 C43 121.5(5)
C47 C48 H48 119.2
C43 C48 H48 119.2
C38 C39 H39A 120.0
C38 C39 H39B 120.0
H39A C39 H39B 120.0
O8 C42 H42A 109.5
O8 C42 H42B 109.5
H42A C42 H42B 109.5
O8 C42 H42C 109.5
H42A C42 H42C 109.5
H42B C42 H42C 109.5

loop_
_geom_bond_atom_site_label_1
_geom_bond_atom_site_label_2
_geom_bond_distance
Cl1 C1 1.741(5)
Cl2 C22 1.748(5)
O1 C17 1.196(5)
O2 C17 1.334(6)
O2 C18 1.452(7)
O3 C16 1.200(5)
O4 C16 1.317(4)
O4 H4 0.8201
N1 C8 1.288(4)
N1 C4 1.412(5)
C10 C17 1.511(6)
C10 C11 1.530(6)
C10 C16 1.547(5)
C10 C9 1.587(5)
C9 C19 1.516(6)
C9 C7 1.571(5)
C9 H9 0.9800
C11 C12 1.523(5)
C11 H11A 0.9700
C11 H11B 0.9700
C12 C14 1.483(6)
C12 C7 1.549(5)
C12 H12 0.9800
C7 C8 1.523(5)
C7 C5 1.523(5)
C5 C6 1.372(6)
C5 C4 1.394(5)
C8 C13 1.472(6)
C6 C1 1.392(5)
C6 H6 0.9300
C1 C2 1.384(6)
C19 C24 1.368(6)
C19 C20 1.381(6)
C4 C3 1.389(6)
C21 C22 1.359(7)
C21 C20 1.370(7)
C21 H21 0.9300
C3 C2 1.347(7)
C3 H3 0.9300
C24 C23 1.404(6)
C24 H24 0.9300
C14 C15 1.266(8)
C14 H14 0.9300
C23 C22 1.361(7)
C23 H23 0.9300
C13 H13A 0.9600
C13 H13B 0.9600
C13 H13C 0.9600
C20 H20 0.9300
C2 H2 0.9300
C18 H18A 0.9600
C18 H18B 0.9600
C18 H18C 0.9600
C15 H15A 0.9300
C15 H15B 0.9300
Cl4 C46 1.751(5)
Cl3 C25 1.740(5)
O7 C41 1.209(6)
O8 C41 1.274(6)
O8 C42 1.435(8)
O5 C40 1.204(5)
O6 C40 1.314(5)
O6 H6A 0.8201
N2 C32 1.277(5)
N2 C28 1.415(5)
C30 C29 1.372(6)
C30 C25 1.380(6)
C30 H30 0.9300
C25 C26 1.386(7)
C32 C37 1.497(6)
C32 C31 1.514(5)
C34 C41 1.503(7)
C34 C35 1.529(6)
C34 C40 1.535(6)
C34 C33 1.577(5)
C29 C28 1.396(5)
C29 C31 1.518(5)
C31 C36 1.560(5)
C31 C33 1.560(5)
C28 C27 1.379(6)
C33 C43 1.518(6)
C33 H33 0.9800
C43 C44 1.375(6)
C43 C48 1.386(6)
C27 C26 1.369(7)
C27 H27 0.9300
C36 C38 1.479(7)
C36 C35 1.529(6)
C36 H36 0.9800
C38 C39 1.272(8)
C38 H38 0.9300
C46 C45 1.349(7)
C46 C47 1.372(8)
C35 H35A 0.9700
C35 H35B 0.9700
C45 C44 1.394(6)
C45 H45 0.9300
C44 H44 0.9300
C47 C48 1.381(7)
C47 H47 0.9300
C26 H26 0.9300
C37 H37A 0.9600
C37 H37B 0.9600
C37 H37C 0.9600
C48 H48 0.9300
C39 H39A 0.9300
C39 H39B 0.9300
C42 H42A 0.9600
C42 H42B 0.9600
C42 H42C 0.9600

loop_
_geom_hbond_atom_site_label_D
_geom_hbond_atom_site_label_H
_geom_hbond_atom_site_label_A
_geom_hbond_distance_DH
_geom_hbond_distance_HA
_geom_hbond_distance_DA
_geom_hbond_angle_DHA
_geom_hbond_site_symmetry_A
O4 H4 N2 0.82 1.90 2.699(4) 165.9 3_545
O6 H6A N1 0.82 1.89 2.641(4) 152.2 3_454

loop_
_platon_squeeze_void_nr
_platon_squeeze_void_average_x
_platon_squeeze_void_average_y
_platon_squeeze_void_average_z
_platon_squeeze_void_volume
_platon_squeeze_void_count_electrons
_platon_squeeze_void_content
1 -0.005 -0.187 0.000 714 70 ' '
2 0.073 0.313 0.500 714 70 ' '
